data_7215155
loop_
_publ_author_name
'Chen, Chen'
'Sun, Qiao'
'Ren, Dong-Xue'
'Zhang, Rui'
'Bai, Feng-Ying'
'Xing, Yong-Heng'
'Shi, Zhan'

_publ_section_title
;
 Bromoperoxidase mimic as catalysts for oxidative bromination---synthesis,
 structures and properties of the diversified oxidation state of
 vanadium(iii, iv and v) complexes with pincer N-heterocycle ligands
;
_journal_issue 27
_journal_name_full CrystEngComm
_journal_page_first 5561
_journal_paper_doi 10.1039/c3ce40410b
_journal_volume 15
_journal_year 2013
_chemical_formula_sum 'C19 H24 N10 O S2 V'
_chemical_formula_weight 523.54
_chemical_name_systematic
;
?
;
_space_group_IT_number 14
_symmetry_cell_setting monoclinic
_symmetry_space_group_name_Hall '-P 2yn'
_symmetry_space_group_name_H-M 'P 1 21/n 1'
_atom_sites_solution_hydrogens geom
_atom_sites_solution_primary direct
_atom_sites_solution_secondary difmap
_audit_creation_method SHELXL-97
_cell_angle_alpha 90.00
_cell_angle_beta 105.599(3)
_cell_angle_gamma 90.00
_cell_formula_units_Z 4
_cell_length_a 13.447(3)
_cell_length_b 8.7943(18)
_cell_length_c 22.021(4)
_cell_measurement_reflns_used 1152
_cell_measurement_temperature 273(2)
_cell_measurement_theta_max 18.18
_cell_measurement_theta_min 2.80
_cell_volume 2508.2(9)
_computing_cell_refinement 'Bruker SMART'
_computing_data_collection 'Bruker SMART'
_computing_data_reduction 'Bruker SAINT'
_computing_molecular_graphics 'Bruker SHELXTL'
_computing_publication_material 'Bruker SHELXTL'
_computing_structure_refinement 'SHELXL-97 (Sheldrick, 1997)'
_computing_structure_solution 'SHELXS-97 (Sheldrick, 1990)'
_diffrn_ambient_temperature 273(2)
_diffrn_measured_fraction_theta_full 0.999
_diffrn_measured_fraction_theta_max 0.999
_diffrn_measurement_device_type 'Bruker AXS SMART APEX II CCD'
_diffrn_measurement_method '\w scans'
_diffrn_radiation_monochromator graphite
_diffrn_radiation_source 'fine-focus sealed tube'
_diffrn_radiation_type MoK\a
_diffrn_radiation_wavelength 0.71073
_diffrn_reflns_av_R_equivalents 0.0609
_diffrn_reflns_av_sigmaI/netI 0.0701
_diffrn_reflns_limit_h_max 14
_diffrn_reflns_limit_h_min -14
_diffrn_reflns_limit_k_max 9
_diffrn_reflns_limit_k_min -9
_diffrn_reflns_limit_l_max 24
_diffrn_reflns_limit_l_min -15
_diffrn_reflns_number 9995
_diffrn_reflns_theta_full 22.80
_diffrn_reflns_theta_max 22.80
_diffrn_reflns_theta_min 1.92
_diffrn_standards_decay_% 0
_diffrn_standards_interval_count 0
_diffrn_standards_interval_time 0
_diffrn_standards_number 0
_exptl_absorpt_coefficient_mu 0.594
_exptl_absorpt_correction_T_max 0.9534
_exptl_absorpt_correction_T_min 0.7721
_exptl_absorpt_correction_type multi-scan
_exptl_absorpt_process_details sadabs
_exptl_crystal_colour blue
_exptl_crystal_density_diffrn 1.386
_exptl_crystal_density_method 'not measured'
_exptl_crystal_description block
_exptl_crystal_F_000 1084
_exptl_crystal_size_max 0.46
_exptl_crystal_size_mid 0.09
_exptl_crystal_size_min 0.08
_refine_diff_density_max 0.440
_refine_diff_density_min -0.400
_refine_diff_density_rms 0.061
_refine_ls_extinction_method none
_refine_ls_goodness_of_fit_ref 1.023
_refine_ls_hydrogen_treatment constr
_refine_ls_matrix_type full
_refine_ls_number_parameters 298
_refine_ls_number_reflns 3408
_refine_ls_number_restraints 0
_refine_ls_restrained_S_all 1.023
_refine_ls_R_factor_all 0.0946
_refine_ls_R_factor_gt 0.0538
_refine_ls_shift/su_max 0.001
_refine_ls_shift/su_mean 0.000
_refine_ls_structure_factor_coef Fsqd
_refine_ls_weighting_details 'calc w=1/[\s^2^(Fo^2^)+(0.0592P)^2^+1.3873P] where P=(Fo^2^+2Fc^2^)/3'
_refine_ls_weighting_scheme calc
_refine_ls_wR_factor_gt 0.1201
_refine_ls_wR_factor_ref 0.1401
_reflns_number_gt 2206
_reflns_number_total 3408
_reflns_threshold_expression >2sigma(I)
_cod_data_source_file c3ce40410b.cif
_cod_data_source_block 2
_cod_depositor_comments
;
The following automatic conversions were performed:

'_symmetry_cell_setting' value 'Monoclinic' changed to 'monoclinic'
according to
/usr/data/users/saulius/automatic-downloads/retrospective/RSC/lib/dictionaries/cif_core.dic
dictionary named 'cif_core.dic' version 2.4.2 from 2011-04-26.

Automatic conversion script
Id: cif_fix_values 2281 2013-09-26 08:29:07Z andrius 
;
_cod_original_sg_symbol_H-M P2(1)/n
_cod_database_code 7215155

loop_
_symmetry_equiv_pos_as_xyz
'x, y, z'
'-x+1/2, y+1/2, -z+1/2'
'-x, -y, -z'
'x-1/2, -y-1/2, z-1/2'

loop_
_atom_site_label
_atom_site_type_symbol
_atom_site_fract_x
_atom_site_fract_y
_atom_site_fract_z
_atom_site_U_iso_or_equiv
_atom_site_adp_type
_atom_site_occupancy
_atom_site_symmetry_multiplicity
_atom_site_calc_flag
_atom_site_refinement_flags
V V 0.82298(6) 0.22398(10) 1.11863(4) 0.0402(3) Uani 1 1 d .
O O 0.8719(3) 0.1789(4) 1.19032(15) 0.0581(10) Uani 1 1 d .
C1 C 0.7952(5) 0.5321(7) 1.2236(2) 0.083(2) Uani 1 1 d .
H1A H 0.8296 0.4355 1.2310 0.124 Uiso 1 1 calc R
H1B H 0.7434 0.5366 1.2463 0.124 Uiso 1 1 calc R
H1C H 0.8445 0.6120 1.2379 0.124 Uiso 1 1 calc R
C2 C 0.6873(5) 0.6724(7) 1.1223(3) 0.0711(18) Uani 1 1 d .
H2A H 0.6704 0.7608 1.1404 0.085 Uiso 1 1 calc R
C3 C 0.6603(4) 0.6395(6) 1.0606(3) 0.0568(15) Uani 1 1 d .
C4 C 0.5984(5) 0.7268(7) 1.0055(3) 0.082(2) Uani 1 1 d .
H4A H 0.5796 0.8234 1.0195 0.124 Uiso 1 1 calc R
H4B H 0.5371 0.6708 0.9854 0.124 Uiso 1 1 calc R
H4C H 0.6387 0.7427 0.9761 0.124 Uiso 1 1 calc R
N4 N 0.6994(3) 0.4970(5) 1.05502(18) 0.0448(11) Uani 1 1 d .
C6 C 0.9502(5) -0.1443(7) 1.1374(3) 0.079(2) Uani 1 1 d .
H6A H 0.9426 -0.0678 1.1670 0.118 Uiso 1 1 calc R
H6B H 1.0222 -0.1630 1.1423 0.118 Uiso 1 1 calc R
H6C H 0.9174 -0.2365 1.1452 0.118 Uiso 1 1 calc R
C7 C 0.8939(4) -0.1632(6) 1.0149(3) 0.0642(17) Uani 1 1 d .
H7A H 0.9211 -0.2581 1.0098 0.077 Uiso 1 1 calc R
C8 C 0.8402(4) -0.0712(6) 0.9678(3) 0.0554(15) Uani 1 1 d .
C9 C 0.8097(5) -0.0904(7) 0.8980(2) 0.0761(19) Uani 1 1 d .
H9A H 0.7716 -0.0027 0.8786 0.114 Uiso 1 1 calc R
H9B H 0.7673 -0.1794 0.8869 0.114 Uiso 1 1 calc R
H9C H 0.8704 -0.1015 0.8834 0.114 Uiso 1 1 calc R
N1 N 0.8149(3) 0.0547(5) 0.99719(18) 0.0424(10) Uani 1 1 d .
C11 C 0.7584(3) 0.1852(6) 0.9747(2) 0.0387(12) Uani 1 1 d .
C12 C 0.7000(4) 0.4048(6) 1.0037(2) 0.0390(12) Uani 1 1 d .
C13 C 0.6621(4) 0.3399(6) 0.9026(2) 0.0441(13) Uani 1 1 d .
C14 C 0.6166(4) 0.2630(7) 0.7912(2) 0.0667(17) Uani 1 1 d .
H14A H 0.5533 0.2772 0.7580 0.080 Uiso 1 1 calc R
H14B H 0.6168 0.1597 0.8066 0.080 Uiso 1 1 calc R
C15 C 0.7052(6) 0.2826(9) 0.7644(3) 0.107(3) Uani 1 1 d .
H15A H 0.7008 0.2097 0.7313 0.160 Uiso 1 1 calc R
H15B H 0.7683 0.2674 0.7968 0.160 Uiso 1 1 calc R
H15C H 0.7043 0.3835 0.7476 0.160 Uiso 1 1 calc R
C16 C 0.5911(6) 0.5854(14) 0.8184(4) 0.162(5) Uani 1 1 d .
H16A H 0.5741 0.6895 0.8071 0.243 Uiso 1 1 calc R
H16B H 0.6160 0.5374 0.7861 0.243 Uiso 1 1 calc R
H16C H 0.6437 0.5816 0.8577 0.243 Uiso 1 1 calc R
C17 C 0.5123(10) 0.5171(14) 0.8239(4) 0.202(7) Uani 1 1 d .
H17A H 0.4582 0.5017 0.7852 0.242 Uiso 1 1 calc R
H17B H 0.4860 0.5489 0.8588 0.242 Uiso 1 1 calc R
C18 C 0.6034(4) 0.0780(6) 1.1137(2) 0.0435(13) Uani 1 1 d .
C19 C 1.0137(4) 0.4147(6) 1.1002(2) 0.0494(14) Uani 1 1 d .
C10 C 0.9010(4) -0.0910(6) 1.0721(3) 0.0539(14) Uani 1 1 d .
N2 N 0.8530(3) 0.0425(5) 1.06221(18) 0.0449(11) Uani 1 1 d .
N3 N 0.7523(3) 0.4407(5) 1.11412(18) 0.0434(11) Uani 1 1 d .
C5 C 0.7453(4) 0.5509(7) 1.1546(2) 0.0544(15) Uani 1 1 d .
N5 N 0.6814(3) 0.1317(5) 1.11230(19) 0.0509(12) Uani 1 1 d .
N6 N 0.9485(3) 0.3344(5) 1.1063(2) 0.0553(12) Uani 1 1 d .
N7 N 0.7548(3) 0.2796(5) 1.02124(17) 0.0386(10) Uani 1 1 d .
N8 N 0.6523(3) 0.4445(5) 0.94632(19) 0.0464(11) Uani 1 1 d .
N9 N 0.7160(3) 0.2065(5) 0.91498(18) 0.0404(10) Uani 1 1 d .
N10 N 0.6172(4) 0.3686(5) 0.8427(2) 0.0655(14) Uani 1 1 d .
S1 S 1.10489(12) 0.5236(2) 1.09121(10) 0.0849(6) Uani 1 1 d .
S2 S 0.49574(11) 0.00042(19) 1.11599(8) 0.0690(5) Uani 1 1 d .

loop_
_atom_site_aniso_label
_atom_site_aniso_U_11
_atom_site_aniso_U_22
_atom_site_aniso_U_33
_atom_site_aniso_U_23
_atom_site_aniso_U_13
_atom_site_aniso_U_12
V 0.0387(5) 0.0468(6) 0.0335(5) 0.0030(4) 0.0068(4) -0.0006(4)
O 0.055(2) 0.076(3) 0.036(2) 0.0089(19) -0.0012(17) 0.001(2)
C1 0.114(5) 0.087(5) 0.039(4) -0.012(3) 0.007(4) 0.025(4)
C2 0.106(5) 0.055(4) 0.048(4) -0.003(3) 0.013(4) 0.025(4)
C3 0.072(4) 0.050(4) 0.046(4) 0.001(3) 0.012(3) 0.023(3)
C4 0.121(5) 0.067(4) 0.057(4) 0.010(3) 0.020(4) 0.045(4)
N4 0.053(3) 0.048(3) 0.032(3) -0.002(2) 0.008(2) 0.008(2)
C6 0.103(5) 0.065(4) 0.061(4) 0.017(3) 0.009(4) 0.023(4)
C7 0.079(4) 0.046(4) 0.065(4) 0.000(3) 0.014(4) 0.021(3)
C8 0.067(4) 0.053(4) 0.048(4) -0.013(3) 0.018(3) 0.007(3)
C9 0.101(5) 0.075(4) 0.051(4) -0.017(3) 0.018(4) 0.025(4)
N1 0.045(2) 0.045(3) 0.035(3) 0.000(2) 0.008(2) 0.001(2)
C11 0.030(3) 0.045(3) 0.041(3) 0.000(3) 0.010(2) -0.004(2)
C12 0.037(3) 0.047(3) 0.034(3) 0.001(3) 0.012(2) -0.003(3)
C13 0.042(3) 0.058(4) 0.029(3) 0.004(3) 0.005(2) -0.002(3)
C14 0.070(4) 0.091(5) 0.031(3) -0.006(3) -0.001(3) 0.008(4)
C15 0.135(6) 0.120(7) 0.078(5) -0.018(5) 0.052(5) -0.007(5)
C16 0.096(7) 0.262(14) 0.104(7) -0.060(9) -0.014(6) 0.071(8)
C17 0.295(16) 0.243(14) 0.049(5) -0.022(7) 0.015(8) -0.170(13)
C18 0.049(3) 0.043(3) 0.039(3) 0.006(3) 0.012(3) 0.006(3)
C19 0.042(3) 0.050(4) 0.054(4) -0.003(3) 0.009(3) 0.007(3)
C10 0.062(4) 0.050(4) 0.047(4) 0.000(3) 0.010(3) 0.007(3)
N2 0.050(3) 0.045(3) 0.038(3) 0.005(2) 0.009(2) 0.003(2)
N3 0.049(3) 0.049(3) 0.032(2) 0.004(2) 0.011(2) 0.000(2)
C5 0.064(4) 0.060(4) 0.039(3) -0.001(3) 0.013(3) 0.008(3)
N5 0.047(3) 0.057(3) 0.048(3) 0.001(2) 0.012(2) -0.003(2)
N6 0.045(3) 0.061(3) 0.062(3) -0.003(3) 0.017(2) -0.005(2)
N7 0.044(2) 0.038(2) 0.032(2) 0.002(2) 0.0067(19) 0.006(2)
N8 0.055(3) 0.051(3) 0.034(3) 0.002(2) 0.012(2) 0.010(2)
N9 0.037(2) 0.049(3) 0.033(3) -0.001(2) 0.006(2) -0.003(2)
N10 0.084(4) 0.069(3) 0.039(3) 0.009(3) 0.007(3) 0.030(3)
S1 0.0592(10) 0.0690(12) 0.1342(17) -0.0038(11) 0.0392(11) -0.0192(9)
S2 0.0464(9) 0.0724(11) 0.0907(12) 0.0150(9) 0.0225(9) -0.0073(8)

loop_
_atom_type_symbol
_atom_type_description
_atom_type_scat_dispersion_real
_atom_type_scat_dispersion_imag
_atom_type_scat_source
C C 0.0033 0.0016 'International Tables Vol C Tables 4.2.6.8 and 6.1.1.4'
H H 0.0000 0.0000 'International Tables Vol C Tables 4.2.6.8 and 6.1.1.4'
N N 0.0061 0.0033 'International Tables Vol C Tables 4.2.6.8 and 6.1.1.4'
O O 0.0106 0.0060 'International Tables Vol C Tables 4.2.6.8 and 6.1.1.4'
S S 0.1246 0.1234 'International Tables Vol C Tables 4.2.6.8 and 6.1.1.4'
V V 0.3005 0.5294 'International Tables Vol C Tables 4.2.6.8 and 6.1.1.4'

loop_
_geom_angle_atom_site_label_1
_geom_angle_atom_site_label_2
_geom_angle_atom_site_label_3
_geom_angle
O V N6 96.61(18)
O V N5 95.62(17)
N6 V N5 167.62(17)
O V N3 109.36(17)
N6 V N3 86.67(16)
N5 V N3 87.49(16)
O V N2 107.48(17)
N6 V N2 89.19(17)
N5 V N2 88.95(17)
N3 V N2 143.16(15)
O V N7 178.56(18)
N6 V N7 84.54(16)
N5 V N7 83.26(15)
N3 V N7 71.54(15)
N2 V N7 71.63(15)
C5 C1 H1A 109.5
C5 C1 H1B 109.5
H1A C1 H1B 109.5
C5 C1 H1C 109.5
H1A C1 H1C 109.5
H1B C1 H1C 109.5
C3 C2 C5 108.2(5)
C3 C2 H2A 125.9
C5 C2 H2A 125.9
C2 C3 N4 106.3(5)
C2 C3 C4 130.9(5)
N4 C3 C4 122.7(5)
C3 C4 H4A 109.5
C3 C4 H4B 109.5
H4A C4 H4B 109.5
C3 C4 H4C 109.5
H4A C4 H4C 109.5
H4B C4 H4C 109.5
C3 N4 C12 133.5(4)
C3 N4 N3 110.5(4)
C12 N4 N3 116.0(4)
C10 C6 H6A 109.5
C10 C6 H6B 109.5
H6A C6 H6B 109.5
C10 C6 H6C 109.5
H6A C6 H6C 109.5
H6B C6 H6C 109.5
C8 C7 C10 108.2(5)
C8 C7 H7A 125.9
C10 C7 H7A 125.9
C7 C8 N1 105.6(4)
C7 C8 C9 131.5(5)
N1 C8 C9 122.9(5)
C8 C9 H9A 109.5
C8 C9 H9B 109.5
H9A C9 H9B 109.5
C8 C9 H9C 109.5
H9A C9 H9C 109.5
H9B C9 H9C 109.5
C8 N1 N2 110.7(4)
C8 N1 C11 132.8(4)
N2 N1 C11 116.5(4)
N9 C11 N7 126.4(5)
N9 C11 N1 121.9(5)
N7 C11 N1 111.6(4)
N8 C12 N7 126.6(5)
N8 C12 N4 121.5(5)
N7 C12 N4 111.8(4)
N10 C13 N8 118.2(5)
N10 C13 N9 116.0(5)
N8 C13 N9 125.8(4)
N10 C14 C15 113.5(5)
N10 C14 H14A 108.9
C15 C14 H14A 108.9
N10 C14 H14B 108.9
C15 C14 H14B 108.9
H14A C14 H14B 107.7
C14 C15 H15A 109.5
C14 C15 H15B 109.5
H15A C15 H15B 109.5
C14 C15 H15C 109.5
H15A C15 H15C 109.5
H15B C15 H15C 109.5
C17 C16 H16A 109.5
C17 C16 H16B 109.5
H16A C16 H16B 109.5
C17 C16 H16C 109.5
H16A C16 H16C 109.5
H16B C16 H16C 109.5
C16 C17 N10 75.6(10)
C16 C17 H17A 115.9
N10 C17 H17A 115.9
C16 C17 H17B 115.9
N10 C17 H17B 115.9
H17A C17 H17B 112.9
N5 C18 S2 179.0(5)
N6 C19 S1 179.0(5)
N2 C10 C7 110.1(5)
N2 C10 C6 120.4(5)
C7 C10 C6 129.5(5)
C10 N2 N1 105.4(4)
C10 N2 V 136.7(4)
N1 N2 V 117.9(3)
C5 N3 N4 104.8(4)
C5 N3 V 137.0(3)
N4 N3 V 118.2(3)
N3 C5 C2 110.1(5)
N3 C5 C1 120.3(5)
C2 C5 C1 129.6(5)
C18 N5 V 174.7(4)
C19 N6 V 171.2(4)
C12 N7 C11 115.2(4)
C12 N7 V 122.3(3)
C11 N7 V 122.2(3)
C12 N8 C13 112.9(4)
C11 N9 C13 113.0(4)
C13 N10 C14 124.0(5)
C13 N10 C17 117.7(5)
C14 N10 C17 114.9(5)

loop_
_geom_bond_atom_site_label_1
_geom_bond_atom_site_label_2
_geom_bond_distance
V O 1.589(3)
V N6 2.027(5)
V N5 2.039(5)
V N3 2.120(4)
V N2 2.127(4)
V N7 2.150(4)
C1 C5 1.497(7)
C1 H1A 0.9600
C1 H1B 0.9600
C1 H1C 0.9600
C2 C3 1.339(7)
C2 C5 1.399(7)
C2 H2A 0.9300
C3 N4 1.377(6)
C3 C4 1.487(7)
C4 H4A 0.9600
C4 H4B 0.9600
C4 H4C 0.9600
N4 C12 1.393(6)
N4 N3 1.395(5)
C6 C10 1.489(7)
C6 H6A 0.9600
C6 H6B 0.9600
C6 H6C 0.9600
C7 C8 1.359(7)
C7 C10 1.390(7)
C7 H7A 0.9300
C8 N1 1.372(6)
C8 C9 1.491(7)
C9 H9A 0.9600
C9 H9B 0.9600
C9 H9C 0.9600
N1 N2 1.389(5)
N1 C11 1.392(6)
C11 N9 1.298(6)
C11 N7 1.330(6)
C12 N8 1.301(6)
C12 N7 1.324(6)
C13 N10 1.320(6)
C13 N8 1.362(6)
C13 N9 1.368(6)
C14 N10 1.464(7)
C14 C15 1.475(8)
C14 H14A 0.9700
C14 H14B 0.9700
C15 H15A 0.9600
C15 H15B 0.9600
C15 H15C 0.9600
C16 C17 1.251(12)
C16 H16A 0.9600
C16 H16B 0.9600
C16 H16C 0.9600
C17 N10 1.885(15)
C17 H17A 0.9700
C17 H17B 0.9700
C18 N5 1.158(6)
C18 S2 1.613(6)
C19 N6 1.162(6)
C19 S1 1.610(6)
C10 N2 1.329(6)
N3 C5 1.337(6)
